data_4035019
loop_
_publ_author_name
'Ding, Ting-Hui'
'Xiao, Zu-Feng'
'Qu, Jian-Ping'
'Kang, Yan-Biao'

_publ_section_title
;
 Synthesis of Highly Functionalized Indoles and Indolones via
 Selectivity-Switchable Olefinations.
;
_journal_issue 4
_journal_name_full 'The Journal of organic chemistry'
_journal_page_first 2467
_journal_page_last 2472
_journal_paper_doi 10.1021/acs.joc.7b03158
_journal_volume 83
_journal_year 2018
_chemical_formula_sum 'C32 H24 Br N O'
_chemical_formula_weight 518.43
_space_group_crystal_system monoclinic
_space_group_IT_number 14
_space_group_name_Hall '-P 2ybc'
_space_group_name_H-M_alt 'P 1 21/c 1'
_atom_sites_solution_hydrogens geom
_audit_creation_method SHELXL-2013
_cell_angle_alpha 90
_cell_angle_beta 93.5760(10)
_cell_angle_gamma 90
_cell_formula_units_Z 4
_cell_length_a 10.9853(2)
_cell_length_b 13.3394(2)
_cell_length_c 16.8944(2)
_cell_measurement_reflns_used 4929
_cell_measurement_temperature 291(2)
_cell_measurement_theta_max 71.2370
_cell_measurement_theta_min 4.2100
_cell_volume 2470.84(7)
_computing_cell_refinement 'CrysAlisPro (Rigaku OD, 2015)'
_computing_data_collection 'CrysAlisPro (Rigaku OD, 2015)'
_computing_data_reduction 'CrysAlisPro (Rigaku OD, 2015)'
_computing_molecular_graphics 'Ortep-3 (L. J. Farrugia, 2001)'
_computing_publication_material SHELXL-97
_computing_structure_refinement 'SHELXL-97 (Sheldrick, 1997)'
_computing_structure_solution 'SHELXS-97 (Sheldrick, 1997)'
_diffrn_ambient_temperature 291(2)
_diffrn_detector_area_resol_mean 5.2169
_diffrn_measured_fraction_theta_full 0.992
_diffrn_measured_fraction_theta_max 0.966
_diffrn_measurement_device_type 'SuperNova, Dual, Cu at zero, AtlasS2'
_diffrn_measurement_method '\w scans'
_diffrn_radiation_type CuK\a
_diffrn_radiation_wavelength 1.54184
_diffrn_reflns_av_R_equivalents 0.0180
_diffrn_reflns_av_unetI/netI 0.0246
_diffrn_reflns_Laue_measured_fraction_full 0.992
_diffrn_reflns_Laue_measured_fraction_max 0.966
_diffrn_reflns_limit_h_max 12
_diffrn_reflns_limit_h_min -13
_diffrn_reflns_limit_k_max 15
_diffrn_reflns_limit_k_min -16
_diffrn_reflns_limit_l_max 20
_diffrn_reflns_limit_l_min -12
_diffrn_reflns_number 9287
_diffrn_reflns_point_group_measured_fraction_full 0.992
_diffrn_reflns_point_group_measured_fraction_max 0.966
_diffrn_reflns_theta_full 67.684
_diffrn_reflns_theta_max 71.337
_diffrn_reflns_theta_min 4.032
_diffrn_source 'micro-focus sealed X-ray tube'
_exptl_absorpt_coefficient_mu 2.456
_exptl_absorpt_correction_T_max 1.00000
_exptl_absorpt_correction_T_min 0.62828
_exptl_absorpt_correction_type multi-scan
_exptl_absorpt_process_details
;
CrysAlisPro 1.171.38.46 (Rigaku Oxford Diffraction, 2015)
Empirical absorption correction using spherical harmonics,
 implemented in SCALE3 ABSPACK scaling algorithm.
;
_exptl_crystal_colour colorless
_exptl_crystal_density_diffrn 1.394
_exptl_crystal_description block
_exptl_crystal_F_000 1064
_exptl_crystal_size_max 0.250
_exptl_crystal_size_mid 0.230
_exptl_crystal_size_min 0.210
_refine_diff_density_max 0.572
_refine_diff_density_min -1.096
_refine_diff_density_rms 0.051
_refine_ls_extinction_method none
_refine_ls_goodness_of_fit_ref 1.041
_refine_ls_hydrogen_treatment constr
_refine_ls_matrix_type full
_refine_ls_number_parameters 318
_refine_ls_number_reflns 4654
_refine_ls_number_restraints 0
_refine_ls_restrained_S_all 1.041
_refine_ls_R_factor_all 0.0549
_refine_ls_R_factor_gt 0.0482
_refine_ls_shift/su_max 0.001
_refine_ls_shift/su_mean 0.000
_refine_ls_structure_factor_coef Fsqd
_refine_ls_weighting_details 'w=1/[\s^2^(Fo^2^)+(0.0672P)^2^+1.5148P] where P=(Fo^2^+2Fc^2^)/3'
_refine_ls_weighting_scheme calc
_refine_ls_wR_factor_gt 0.1314
_refine_ls_wR_factor_ref 0.1388
_reflns_Friedel_coverage 0.000
_reflns_number_gt 4017
_reflns_number_total 4654
_reflns_threshold_expression 'I > 2\s(I)'
_cod_data_source_file jo7b03158_si_003.cif
_cod_data_source_block shelxl
_cod_original_sg_symbol_H-M 'P 21/c'
_cod_database_code 4035019
_shelx_space_group_comment
;
The symmetry employed for this shelxl refinement is uniquely defined
by the following loop, which should always be used as a source of
symmetry information in preference to the above space-group names.
They are only intended as comments.
;
_shelx_estimated_absorpt_t_min 0.579
_shelx_estimated_absorpt_t_max 0.627
_shelxl_version_number 2013-4

loop_
_space_group_symop_operation_xyz
'x, y, z'
'-x, y+1/2, -z+1/2'
'-x, -y, -z'
'x, -y-1/2, z-1/2'

loop_
_atom_site_label
_atom_site_type_symbol
_atom_site_fract_x
_atom_site_fract_y
_atom_site_fract_z
_atom_site_U_iso_or_equiv
_atom_site_adp_type
_atom_site_occupancy
_atom_site_site_symmetry_order
_atom_site_calc_flag
_atom_site_refinement_flags_posn
_atom_site_refinement_flags_adp
Br1 Br 0.81176(5) 0.98466(4) 0.18306(3) 0.0972(2) Uani 1 1 d . .
N1 N 0.48965(17) 0.77751(15) 0.58329(11) 0.0412(4) Uani 1 1 d . .
O1 O 0.3359(2) 0.7819(2) 0.32514(11) 0.0718(6) Uani 1 1 d . .
C16 C 0.38688(19) 0.75683(17) 0.53616(13) 0.0385(5) Uani 1 1 d . .
C7 C 0.5278(2) 0.82891(17) 0.46066(14) 0.0407(5) Uani 1 1 d . .
C15 C 0.4070(2) 0.78723(17) 0.45969(13) 0.0393(5) Uani 1 1 d . .
C18 C 0.29927(19) 0.60487(18) 0.59854(13) 0.0416(5) Uani 1 1 d . .
C17 C 0.2727(2) 0.71047(18) 0.56473(13) 0.0408(5) Uani 1 1 d . .
C8 C 0.5754(2) 0.82229(17) 0.53743(14) 0.0418(5) Uani 1 1 d . .
C30 C 0.1970(2) 0.72835(18) 0.41782(14) 0.0436(5) Uani 1 1 d . .
C4 C 0.5947(2) 0.86803(18) 0.39341(14) 0.0436(5) Uani 1 1 d . .
C9 C 0.6948(2) 0.85782(19) 0.57184(15) 0.0455(5) Uani 1 1 d . .
C31 C 0.3167(2) 0.76849(19) 0.39468(14) 0.0455(5) Uani 1 1 d . .
C25 C 0.1774(2) 0.69793(18) 0.49449(14) 0.0435(5) Uani 1 1 d . .
C3 C 0.7162(2) 0.84169(19) 0.38642(16) 0.0502(6) Uani 1 1 d . .
H3 H 0.7545 0.7995 0.4241 0.060 Uiso 1 1 calc R U
C19 C 0.3533(2) 0.5352(2) 0.55082(17) 0.0524(6) Uani 1 1 d . .
H19 H 0.3744 0.5541 0.5005 0.063 Uiso 1 1 calc R U
C29 C 0.1030(2) 0.7180(2) 0.35824(16) 0.0521(6) Uani 1 1 d . .
H29 H 0.1153 0.7399 0.3071 0.063 Uiso 1 1 calc R U
C10 C 0.7300(3) 0.9565(2) 0.56081(19) 0.0593(7) Uani 1 1 d . .
H10 H 0.6770 1.0008 0.5337 0.071 Uiso 1 1 calc R U
C1 C 0.7235(3) 0.9389(2) 0.26937(17) 0.0587(7) Uani 1 1 d . .
C5 C 0.5406(2) 0.9322(2) 0.33671(16) 0.0530(6) Uani 1 1 d . .
H5 H 0.4599 0.9518 0.3406 0.064 Uiso 1 1 calc R U
C23 C 0.2689(3) 0.5745(2) 0.67290(15) 0.0564(7) Uani 1 1 d . .
H23 H 0.2323 0.6194 0.7062 0.068 Uiso 1 1 calc R U
C2 C 0.7812(3) 0.8770(2) 0.32464(18) 0.0586(7) Uani 1 1 d . .
H2 H 0.8625 0.8591 0.3207 0.070 Uiso 1 1 calc R U
C32 C 0.5070(3) 0.7607(2) 0.66863(15) 0.0571(7) Uani 1 1 d . .
H32A H 0.4921 0.8220 0.6962 0.086 Uiso 1 1 calc R U
H32B H 0.5891 0.7390 0.6815 0.086 Uiso 1 1 calc R U
H32C H 0.4511 0.7101 0.6843 0.086 Uiso 1 1 calc R U
C24 C 0.2172(2) 0.7836(2) 0.62399(17) 0.0575(7) Uani 1 1 d . .
H24A H 0.2714 0.7896 0.6705 0.086 Uiso 1 1 calc R U
H24B H 0.1399 0.7582 0.6385 0.086 Uiso 1 1 calc R U
H24C H 0.2059 0.8482 0.5996 0.086 Uiso 1 1 calc R U
C14 C 0.7757(2) 0.7936(2) 0.61309(17) 0.0563(6) Uani 1 1 d . .
H14 H 0.7544 0.7269 0.6201 0.068 Uiso 1 1 calc R U
C28 C -0.0065(2) 0.6762(2) 0.37439(18) 0.0589(7) Uani 1 1 d . .
H28 H -0.0683 0.6706 0.3345 0.071 Uiso 1 1 calc R U
C26 C 0.0661(2) 0.6535(2) 0.50938(17) 0.0558(6) Uani 1 1 d . .
H26 H 0.0530 0.6309 0.5602 0.067 Uiso 1 1 calc R U
C27 C -0.0252(2) 0.6423(2) 0.44982(19) 0.0615(7) Uani 1 1 d . .
H27 H -0.0987 0.6122 0.4606 0.074 Uiso 1 1 calc R U
C6 C 0.6049(3) 0.9675(2) 0.27470(18) 0.0599(7) Uani 1 1 d . .
H6 H 0.5678 1.0103 0.2370 0.072 Uiso 1 1 calc R U
C20 C 0.3766(3) 0.4384(2) 0.5767(2) 0.0656(8) Uani 1 1 d . .
H20 H 0.4125 0.3927 0.5437 0.079 Uiso 1 1 calc R U
C22 C 0.2930(3) 0.4761(3) 0.69834(19) 0.0702(9) Uani 1 1 d . .
H22 H 0.2718 0.4562 0.7484 0.084 Uiso 1 1 calc R U
C21 C 0.3465(3) 0.4098(2) 0.6511(2) 0.0702(9) Uani 1 1 d . .
H21 H 0.3629 0.3450 0.6690 0.084 Uiso 1 1 calc R U
C13 C 0.8875(3) 0.8283(3) 0.6438(2) 0.0722(9) Uani 1 1 d . .
H13 H 0.9398 0.7851 0.6727 0.087 Uiso 1 1 calc R U
C12 C 0.9218(3) 0.9253(3) 0.6321(3) 0.0877(12) Uani 1 1 d . .
H12 H 0.9974 0.9479 0.6526 0.105 Uiso 1 1 calc R U
C11 C 0.8438(3) 0.9893(3) 0.5899(3) 0.0819(11) Uani 1 1 d . .
H11 H 0.8677 1.0550 0.5809 0.098 Uiso 1 1 calc R U

loop_
_atom_site_aniso_label
_atom_site_aniso_U_11
_atom_site_aniso_U_22
_atom_site_aniso_U_33
_atom_site_aniso_U_23
_atom_site_aniso_U_13
_atom_site_aniso_U_12
Br1 0.1131(4) 0.0871(3) 0.0960(3) 0.0235(2) 0.0443(3) -0.0231(2)
N1 0.0368(9) 0.0447(10) 0.0415(10) -0.0017(8) -0.0015(7) -0.0011(8)
O1 0.0683(13) 0.1026(17) 0.0434(10) 0.0103(10) -0.0044(9) -0.0246(12)
C16 0.0334(10) 0.0374(11) 0.0444(12) -0.0023(9) 0.0000(9) 0.0022(9)
C7 0.0371(11) 0.0364(11) 0.0485(12) 0.0012(9) 0.0021(9) 0.0032(9)
C15 0.0351(11) 0.0384(11) 0.0442(12) 0.0003(9) 0.0007(9) 0.0020(9)
C18 0.0308(10) 0.0495(13) 0.0442(12) 0.0008(10) -0.0003(9) -0.0062(9)
C17 0.0329(11) 0.0468(12) 0.0429(11) -0.0026(10) 0.0037(9) 0.0021(9)
C8 0.0370(11) 0.0389(11) 0.0493(12) 0.0005(9) 0.0003(9) 0.0013(9)
C30 0.0372(11) 0.0416(12) 0.0510(13) -0.0016(10) -0.0057(9) 0.0042(9)
C4 0.0427(12) 0.0397(11) 0.0485(12) 0.0001(10) 0.0032(10) -0.0015(10)
C9 0.0352(11) 0.0486(13) 0.0528(13) -0.0087(10) 0.0041(9) 0.0001(10)
C31 0.0441(12) 0.0464(13) 0.0451(13) 0.0030(10) -0.0032(10) -0.0001(10)
C25 0.0326(11) 0.0447(12) 0.0526(13) -0.0033(10) -0.0012(9) 0.0044(9)
C3 0.0449(13) 0.0454(13) 0.0607(15) 0.0055(11) 0.0055(11) 0.0027(10)
C19 0.0495(14) 0.0500(14) 0.0585(15) 0.0034(11) 0.0094(11) 0.0022(11)
C29 0.0472(14) 0.0533(14) 0.0541(14) -0.0010(11) -0.0100(11) 0.0037(11)
C10 0.0495(15) 0.0478(14) 0.0808(19) -0.0113(13) 0.0055(13) -0.0035(12)
C1 0.0658(17) 0.0499(14) 0.0620(16) 0.0043(12) 0.0159(13) -0.0166(13)
C5 0.0492(14) 0.0527(14) 0.0570(14) 0.0087(12) 0.0021(11) 0.0046(12)
C23 0.0558(15) 0.0685(17) 0.0447(13) -0.0003(12) 0.0022(11) -0.0140(13)
C2 0.0481(14) 0.0512(14) 0.0782(18) 0.0025(13) 0.0163(13) -0.0039(12)
C32 0.0519(14) 0.0748(18) 0.0436(13) 0.0024(12) -0.0055(11) -0.0109(13)
C24 0.0463(14) 0.0652(17) 0.0616(16) -0.0153(13) 0.0086(12) 0.0094(12)
C14 0.0414(13) 0.0631(16) 0.0639(16) -0.0032(13) -0.0016(11) 0.0054(12)
C28 0.0403(13) 0.0630(16) 0.0708(18) -0.0079(14) -0.0160(12) 0.0038(12)
C26 0.0376(13) 0.0692(17) 0.0607(15) 0.0017(13) 0.0030(11) -0.0017(12)
C27 0.0331(12) 0.0715(18) 0.0792(19) -0.0050(15) -0.0034(12) -0.0029(12)
C6 0.0659(18) 0.0532(15) 0.0604(16) 0.0139(13) 0.0018(13) -0.0022(13)
C20 0.0598(17) 0.0472(15) 0.089(2) -0.0009(14) -0.0031(15) 0.0023(13)
C22 0.081(2) 0.075(2) 0.0523(16) 0.0193(15) -0.0133(15) -0.0329(18)
C21 0.078(2) 0.0501(16) 0.079(2) 0.0138(15) -0.0265(17) -0.0196(15)
C13 0.0370(14) 0.100(3) 0.078(2) -0.0150(18) -0.0032(13) 0.0118(16)
C12 0.0385(15) 0.107(3) 0.117(3) -0.043(2) -0.0012(17) -0.0081(18)
C11 0.0579(19) 0.068(2) 0.121(3) -0.034(2) 0.0152(19) -0.0184(16)

loop_
_atom_type_symbol
_atom_type_description
_atom_type_scat_dispersion_real
_atom_type_scat_dispersion_imag
_atom_type_scat_source
C C 0.0181 0.0091 'International Tables Vol C Tables 4.2.6.8 and 6.1.1.4'
H H 0.0000 0.0000 'International Tables Vol C Tables 4.2.6.8 and 6.1.1.4'
N N 0.0311 0.0180 'International Tables Vol C Tables 4.2.6.8 and 6.1.1.4'
Br Br -0.6763 1.2805 'International Tables Vol C Tables 4.2.6.8 and 6.1.1.4'
O O 0.0492 0.0322 'International Tables Vol C Tables 4.2.6.8 and 6.1.1.4'

loop_
_geom_angle_atom_site_label_1
_geom_angle_atom_site_label_2
_geom_angle_atom_site_label_3
_geom_angle
C16 N1 C8 108.99(18)
C16 N1 C32 126.6(2)
C8 N1 C32 124.4(2)
N1 C16 C15 108.04(19)
N1 C16 C17 124.8(2)
C15 C16 C17 127.2(2)
C8 C7 C15 106.4(2)
C8 C7 C4 124.7(2)
C15 C7 C4 128.8(2)
C16 C15 C7 107.68(19)
C16 C15 C31 120.9(2)
C7 C15 C31 131.3(2)
C23 C18 C19 118.0(3)
C23 C18 C17 123.7(2)
C19 C18 C17 118.3(2)
C16 C17 C18 110.59(18)
C16 C17 C25 109.69(19)
C18 C17 C25 106.87(19)
C16 C17 C24 108.5(2)
C18 C17 C24 114.1(2)
C25 C17 C24 106.89(19)
C7 C8 N1 108.84(19)
C7 C8 C9 128.9(2)
N1 C8 C9 122.2(2)
C25 C30 C29 119.4(2)
C25 C30 C31 122.6(2)
C29 C30 C31 117.9(2)
C5 C4 C3 117.9(2)
C5 C4 C7 122.2(2)
C3 C4 C7 119.9(2)
C10 C9 C14 118.5(2)
C10 C9 C8 119.9(2)
C14 C9 C8 121.5(2)
O1 C31 C15 123.5(2)
O1 C31 C30 120.8(2)
C15 C31 C30 115.7(2)
C30 C25 C26 118.7(2)
C30 C25 C17 123.4(2)
C26 C25 C17 117.9(2)
C2 C3 C4 121.4(2)
C2 C3 H3 119.3
C4 C3 H3 119.3
C20 C19 C18 121.3(3)
C20 C19 H19 119.4
C18 C19 H19 119.4
C28 C29 C30 120.9(3)
C28 C29 H29 119.6
C30 C29 H29 119.6
C11 C10 C9 120.3(3)
C11 C10 H10 119.9
C9 C10 H10 119.9
C6 C1 C2 121.7(3)
C6 C1 Br1 119.6(2)
C2 C1 Br1 118.6(2)
C6 C5 C4 121.0(3)
C6 C5 H5 119.5
C4 C5 H5 119.5
C18 C23 C22 120.1(3)
C18 C23 H23 119.9
C22 C23 H23 119.9
C1 C2 C3 118.7(3)
C1 C2 H2 120.7
C3 C2 H2 120.7
N1 C32 H32A 109.5
N1 C32 H32B 109.5
H32A C32 H32B 109.5
N1 C32 H32C 109.5
H32A C32 H32C 109.5
H32B C32 H32C 109.5
C17 C24 H24A 109.5
C17 C24 H24B 109.5
H24A C24 H24B 109.5
C17 C24 H24C 109.5
H24A C24 H24C 109.5
H24B C24 H24C 109.5
C13 C14 C9 120.5(3)
C13 C14 H14 119.8
C9 C14 H14 119.8
C29 C28 C27 120.1(2)
C29 C28 H28 120.0
C27 C28 H28 120.0
C27 C26 C25 121.2(3)
C27 C26 H26 119.4
C25 C26 H26 119.4
C28 C27 C26 119.6(3)
C28 C27 H27 120.2
C26 C27 H27 120.2
C1 C6 C5 119.3(3)
C1 C6 H6 120.3
C5 C6 H6 120.3
C21 C20 C19 119.9(3)
C21 C20 H20 120.1
C19 C20 H20 120.1
C21 C22 C23 120.9(3)
C21 C22 H22 119.6
C23 C22 H22 119.6
C22 C21 C20 119.8(3)
C22 C21 H21 120.1
C20 C21 H21 120.1
C12 C13 C14 120.6(3)
C12 C13 H13 119.7
C14 C13 H13 119.7
C13 C12 C11 119.6(3)
C13 C12 H12 120.2
C11 C12 H12 120.2
C12 C11 C10 120.4(3)
C12 C11 H11 119.8
C10 C11 H11 119.8

loop_
_geom_bond_atom_site_label_1
_geom_bond_atom_site_label_2
_geom_bond_distance
Br1 C1 1.901(3)
N1 C16 1.368(3)
N1 C8 1.392(3)
N1 C32 1.460(3)
O1 C31 1.220(3)
C16 C15 1.385(3)
C16 C17 1.505(3)
C7 C8 1.371(3)
C7 C15 1.438(3)
C7 C4 1.485(3)
C15 C31 1.455(3)
C18 C23 1.381(3)
C18 C19 1.388(4)
C18 C17 1.541(3)
C17 C25 1.541(3)
C17 C24 1.549(3)
C8 C9 1.479(3)
C30 C25 1.387(4)
C30 C29 1.403(3)
C30 C31 1.495(4)
C4 C5 1.390(4)
C4 C3 1.393(4)
C9 C10 1.388(4)
C9 C14 1.389(4)
C25 C26 1.397(4)
C3 C2 1.384(4)
C3 H3 0.9300
C19 C20 1.382(4)
C19 H19 0.9300
C29 C28 1.369(4)
C29 H29 0.9300
C10 C11 1.385(4)
C10 H10 0.9300
C1 C6 1.367(4)
C1 C2 1.372(4)
C5 C6 1.382(4)
C5 H5 0.9300
C23 C22 1.401(5)
C23 H23 0.9300
C2 H2 0.9300
C32 H32A 0.9600
C32 H32B 0.9600
C32 H32C 0.9600
C24 H24A 0.9600
C24 H24B 0.9600
C24 H24C 0.9600
C14 C13 1.383(4)
C14 H14 0.9300
C28 C27 1.379(4)
C28 H28 0.9300
C26 C27 1.383(4)
C26 H26 0.9300
C27 H27 0.9300
C6 H6 0.9300
C20 C21 1.375(5)
C20 H20 0.9300
C22 C21 1.349(5)
C22 H22 0.9300
C21 H21 0.9300
C13 C12 1.366(6)
C13 H13 0.9300
C12 C11 1.377(6)
C12 H12 0.9300
C11 H11 0.9300

loop_
_geom_torsion_atom_site_label_1
_geom_torsion_atom_site_label_2
_geom_torsion_atom_site_label_3
_geom_torsion_atom_site_label_4
_geom_torsion
C8 N1 C16 C15 0.7(3)
C32 N1 C16 C15 177.9(2)
C8 N1 C16 C17 -178.5(2)
C32 N1 C16 C17 -1.2(4)
N1 C16 C15 C7 -0.3(3)
C17 C16 C15 C7 178.8(2)
N1 C16 C15 C31 175.7(2)
C17 C16 C15 C31 -5.2(4)
C8 C7 C15 C16 -0.2(3)
C4 C7 C15 C16 177.2(2)
C8 C7 C15 C31 -175.6(2)
C4 C7 C15 C31 1.8(4)
N1 C16 C17 C18 -61.9(3)
C15 C16 C17 C18 119.1(2)
N1 C16 C17 C25 -179.5(2)
C15 C16 C17 C25 1.5(3)
N1 C16 C17 C24 64.1(3)
C15 C16 C17 C24 -114.9(3)
C23 C18 C17 C16 127.2(2)
C19 C18 C17 C16 -54.9(3)
C23 C18 C17 C25 -113.4(2)
C19 C18 C17 C25 64.5(3)
C23 C18 C17 C24 4.5(3)
C19 C18 C17 C24 -177.6(2)
C15 C7 C8 N1 0.6(3)
C4 C7 C8 N1 -176.9(2)
C15 C7 C8 C9 -177.3(2)
C4 C7 C8 C9 5.1(4)
C16 N1 C8 C7 -0.8(3)
C32 N1 C8 C7 -178.1(2)
C16 N1 C8 C9 177.3(2)
C32 N1 C8 C9 0.0(4)
C8 C7 C4 C5 -137.1(3)
C15 C7 C4 C5 46.0(4)
C8 C7 C4 C3 41.9(4)
C15 C7 C4 C3 -135.0(3)
C7 C8 C9 C10 52.8(4)
N1 C8 C9 C10 -124.9(3)
C7 C8 C9 C14 -125.0(3)
N1 C8 C9 C14 57.3(3)
C16 C15 C31 O1 -170.3(3)
C7 C15 C31 O1 4.6(4)
C16 C15 C31 C30 8.1(3)
C7 C15 C31 C30 -177.0(2)
C25 C30 C31 O1 170.1(3)
C29 C30 C31 O1 -7.4(4)
C25 C30 C31 C15 -8.4(3)
C29 C30 C31 C15 174.1(2)
C29 C30 C25 C26 2.9(4)
C31 C30 C25 C26 -174.6(2)
C29 C30 C25 C17 -177.2(2)
C31 C30 C25 C17 5.3(4)
C16 C17 C25 C30 -1.5(3)
C18 C17 C25 C30 -121.5(2)
C24 C17 C25 C30 115.9(3)
C16 C17 C25 C26 178.4(2)
C18 C17 C25 C26 58.5(3)
C24 C17 C25 C26 -64.1(3)
C5 C4 C3 C2 -0.8(4)
C7 C4 C3 C2 -179.8(2)
C23 C18 C19 C20 -0.2(4)
C17 C18 C19 C20 -178.2(2)
C25 C30 C29 C28 -1.6(4)
C31 C30 C29 C28 176.1(2)
C14 C9 C10 C11 0.5(4)
C8 C9 C10 C11 -177.3(3)
C3 C4 C5 C6 1.0(4)
C7 C4 C5 C6 -180.0(3)
C19 C18 C23 C22 0.2(4)
C17 C18 C23 C22 178.1(2)
C6 C1 C2 C3 1.1(4)
Br1 C1 C2 C3 -178.5(2)
C4 C3 C2 C1 -0.2(4)
C10 C9 C14 C13 1.4(4)
C8 C9 C14 C13 179.1(3)
C30 C29 C28 C27 -0.8(4)
C30 C25 C26 C27 -2.0(4)
C17 C25 C26 C27 178.1(3)
C29 C28 C27 C26 1.8(5)
C25 C26 C27 C28 -0.4(5)
C2 C1 C6 C5 -0.9(5)
Br1 C1 C6 C5 178.7(2)
C4 C5 C6 C1 -0.2(4)
C18 C19 C20 C21 -0.3(4)
C18 C23 C22 C21 0.3(4)
C23 C22 C21 C20 -0.8(5)
C19 C20 C21 C22 0.8(5)
C9 C14 C13 C12 -2.0(5)
C14 C13 C12 C11 0.6(6)
C13 C12 C11 C10 1.4(6)
C9 C10 C11 C12 -1.9(5)
